data_7013479
loop_
_publ_author_name
'Lee, Ching Kuan'
'Ling, Mei Jing'
'Lin, Ivan J. B.'

_publ_section_title
;
 Organic--inorganic hybrids of imidazole complexes of palladium(II),
 copper(II) and zinc(II). Crystals and liquid crystals
;
_journal_coden_ASTM DTARAF
_journal_issue 24
_journal_name_full 'Dalton Transactions'
_journal_page_first 4731
_journal_page_last 4737
_journal_paper_doi 10.1039/b308648h
_journal_year 2003
_chemical_formula_sum 'C30 H56 Cl2 N4 Pd'
_chemical_formula_weight 650.09
_space_group_IT_number 14
_symmetry_cell_setting monoclinic
_symmetry_space_group_name_Hall '-P 2yn'
_symmetry_space_group_name_H-M 'P 1 21/n 1'
_atom_sites_solution_hydrogens difmap
_atom_sites_solution_primary direct
_atom_sites_solution_secondary difmap
_audit_creation_method SHELXL-97
_cell_angle_alpha 90.00
_cell_angle_beta 94.345(2)
_cell_angle_gamma 90.00
_cell_formula_units_Z 2
_cell_length_a 4.7995(5)
_cell_length_b 44.832(5)
_cell_length_c 7.7472(8)
_cell_measurement_reflns_used 2409
_cell_measurement_temperature 296(2)
_cell_measurement_theta_max 25
_cell_measurement_theta_min 2.5
_cell_volume 1662.2(3)
_computing_cell_refinement 'Bruker SMART'
_computing_data_collection 'Bruker SMART'
_computing_data_reduction 'Bruker SHELXTL'
_computing_molecular_graphics 'Bruker SHELXTL'
_computing_publication_material 'Bruker SHELXTL'
_computing_structure_refinement 'SHELXL-97 (Sheldrick, 1997)'
_computing_structure_solution 'SHELXS-97 (Sheldrick, 1990)'
_diffrn_ambient_temperature 296(2)
_diffrn_measured_fraction_theta_full 0.960
_diffrn_measured_fraction_theta_max 0.960
_diffrn_measurement_device_type 'CCD area detector'
_diffrn_measurement_method 'phi and omega scans'
_diffrn_radiation_monochromator graphite
_diffrn_radiation_source 'fine-focus sealed tube'
_diffrn_radiation_type MoK\a
_diffrn_radiation_wavelength 0.71073
_diffrn_reflns_av_R_equivalents 0.0496
_diffrn_reflns_av_sigmaI/netI 0.1063
_diffrn_reflns_limit_h_max 5
_diffrn_reflns_limit_h_min -6
_diffrn_reflns_limit_k_max 59
_diffrn_reflns_limit_k_min -49
_diffrn_reflns_limit_l_max 10
_diffrn_reflns_limit_l_min -9
_diffrn_reflns_number 10552
_diffrn_reflns_theta_full 28.29
_diffrn_reflns_theta_max 28.29
_diffrn_reflns_theta_min 0.91
_exptl_absorpt_coefficient_mu 0.743
_exptl_absorpt_correction_T_max 0.97153
_exptl_absorpt_correction_T_min 0.83677
_exptl_absorpt_correction_type empirical
_exptl_crystal_colour Yellow
_exptl_crystal_density_diffrn 1.299
_exptl_crystal_density_meas ?
_exptl_crystal_density_method .
_exptl_crystal_description Columnar
_exptl_crystal_F_000 688
_exptl_crystal_size_max 0.30
_exptl_crystal_size_mid 0.20
_exptl_crystal_size_min 0.10
_refine_diff_density_max 0.370
_refine_diff_density_min -0.989
_refine_diff_density_rms 0.128
_refine_ls_extinction_method none
_refine_ls_goodness_of_fit_ref 0.994
_refine_ls_hydrogen_treatment 'riding model'
_refine_ls_matrix_type full
_refine_ls_number_parameters 169
_refine_ls_number_reflns 3981
_refine_ls_number_restraints 0
_refine_ls_restrained_S_all 0.994
_refine_ls_R_factor_all 0.1077
_refine_ls_R_factor_gt 0.0480
_refine_ls_shift/su_max 0.001
_refine_ls_shift/su_mean 0.000
_refine_ls_structure_factor_coef Fsqd
_refine_ls_weighting_details 'calc w=1/[\s^2^(Fo^2^)+(0.0478P)^2^+0.0000P] where P=(Fo^2^+2Fc^2^)/3'
_refine_ls_weighting_scheme calc
_refine_ls_wR_factor_gt 0.0881
_refine_ls_wR_factor_ref 0.1159
_reflns_number_gt 2283
_reflns_number_total 3981
_reflns_threshold_expression >2sigma(I)
_cod_data_source_file b308648h.txt
_cod_data_source_block Pd(C12H25-im)2Cl2
_cod_depositor_comments
;
The following automatic conversions were performed:
'_symmetry_cell_setting' value 'Monoclinic' changed to 'monoclinic'
according to '/home/saulius/struct/CIF-dictionaries/cif_core.dic'
dictionary named 'cif_core.dic' version 2.4.1 from 2010-06-29.

Automatic conversion script
Id: cif_fix_enum 1527 2010-12-29 10:47:43Z saulius 
;
_cod_original_sg_symbol_H-M P2(1)/n
_cod_database_code 7013479

loop_
_symmetry_equiv_pos_as_xyz
'x, y, z'
'-x+1/2, y+1/2, -z+1/2'
'-x, -y, -z'
'x-1/2, -y-1/2, z-1/2'

loop_
_atom_site_label
_atom_site_type_symbol
_atom_site_fract_x
_atom_site_fract_y
_atom_site_fract_z
_atom_site_U_iso_or_equiv
_atom_site_adp_type
_atom_site_occupancy
_atom_site_symmetry_multiplicity
_atom_site_calc_flag
_atom_site_refinement_flags
_atom_site_disorder_assembly
_atom_site_disorder_group
Pd1 Pd 0.5000 0.0000 0.0000 0.03328(15) Uani 1 2 d S . .
Cl1 Cl 0.5113(3) 0.03834(2) 0.19988(14) 0.0478(3) Uani 1 1 d . . .
N1 N 0.2223(7) 0.02326(7) -0.1559(4) 0.0337(9) Uani 1 1 d . . .
N2 N -0.1112(8) 0.05444(7) -0.2399(5) 0.0422(10) Uani 1 1 d . . .
C1 C 0.0363(9) 0.04261(9) -0.1039(5) 0.0361(10) Uani 1 1 d . . .
C2 C 0.1869(11) 0.02284(10) -0.3353(6) 0.0457(12) Uani 1 1 d . . .
C3 C -0.0182(11) 0.04228(10) -0.3862(6) 0.0482(13) Uani 1 1 d . . .
C4 C -0.3174(10) 0.07900(10) -0.2309(6) 0.0494(13) Uani 1 1 d . . .
C5 C -0.1797(10) 0.10877(10) -0.2446(6) 0.0430(12) Uani 1 1 d . . .
C6 C -0.3827(10) 0.13526(10) -0.2381(6) 0.0461(12) Uani 1 1 d . . .
C7 C -0.2367(12) 0.16507(10) -0.2437(6) 0.0495(13) Uani 1 1 d . . .
C8 C -0.4263(11) 0.19207(10) -0.2377(6) 0.0504(13) Uani 1 1 d . . .
C9 C -0.2693(12) 0.22152(10) -0.2431(6) 0.0541(14) Uani 1 1 d . . .
C10 C -0.4524(11) 0.24880(10) -0.2383(6) 0.0524(14) Uani 1 1 d . . .
C11 C -0.2949(12) 0.27814(11) -0.2416(7) 0.0571(15) Uani 1 1 d . . .
C12 C -0.4766(12) 0.30563(10) -0.2392(6) 0.0573(14) Uani 1 1 d . . .
C13 C -0.3213(12) 0.33505(11) -0.2389(7) 0.0597(16) Uani 1 1 d . . .
C14 C -0.5036(13) 0.36238(11) -0.2402(7) 0.0668(16) Uani 1 1 d . . .
C15 C -0.3510(17) 0.39133(13) -0.2362(8) 0.098(3) Uani 1 1 d . . .
H1A H 0.0167 0.0465 0.0013 0.080 Uiso 1 1 d . . .
H2A H 0.2865 0.0056 -0.4058 0.080 Uiso 1 1 d . . .
H3A H -0.0921 0.0464 -0.5063 0.080 Uiso 1 1 d . . .
H4A H -0.4693 0.0776 -0.3197 0.080 Uiso 1 1 d . . .
H4B H -0.4046 0.0769 -0.0959 0.080 Uiso 1 1 d . . .
H5A H -0.0182 0.1127 -0.1314 0.080 Uiso 1 1 d . . .
H5B H -0.0429 0.1129 -0.3396 0.080 Uiso 1 1 d . . .
H6A H -0.4628 0.1298 -0.1185 0.080 Uiso 1 1 d . . .
H6B H -0.5170 0.1336 -0.3527 0.080 Uiso 1 1 d . . .
H7A H -0.0760 0.1651 -0.1274 0.080 Uiso 1 1 d . . .
H7B H -0.0907 0.1634 -0.3441 0.080 Uiso 1 1 d . . .
H8A H -0.5828 0.1889 -0.3321 0.080 Uiso 1 1 d . . .
H8B H -0.4757 0.1873 -0.1097 0.080 Uiso 1 1 d . . .
H9A H -0.1589 0.2229 -0.3545 0.080 Uiso 1 1 d . . .
H9B H -0.1109 0.2225 -0.1378 0.080 Uiso 1 1 d . . .
H10A H -0.6126 0.2484 -0.3420 0.080 Uiso 1 1 d . . .
H10B H -0.5823 0.2494 -0.1561 0.080 Uiso 1 1 d . . .
H11A H -0.2121 0.2782 -0.3736 0.080 Uiso 1 1 d . . .
H11B H -0.1189 0.2784 -0.1463 0.080 Uiso 1 1 d . . .
H12A H -0.6027 0.3064 -0.3456 0.080 Uiso 1 1 d . . .
H12B H -0.6067 0.3057 -0.1514 0.080 Uiso 1 1 d . . .
H13A H -0.1791 0.3345 -0.3488 0.080 Uiso 1 1 d . . .
H13B H -0.1440 0.3362 -0.1320 0.080 Uiso 1 1 d . . .
H14A H -0.6229 0.3605 -0.1438 0.080 Uiso 1 1 d . . .
H14B H -0.6746 0.3573 -0.3452 0.080 Uiso 1 1 d . . .
H15A H -0.4383 0.4057 -0.2398 0.080 Uiso 1 1 d . . .
H15B H -0.2548 0.3895 -0.3412 0.080 Uiso 1 1 d . . .
H15C H -0.1890 0.3929 -0.1423 0.080 Uiso 1 1 d . . .

loop_
_atom_site_aniso_label
_atom_site_aniso_U_11
_atom_site_aniso_U_22
_atom_site_aniso_U_33
_atom_site_aniso_U_23
_atom_site_aniso_U_13
_atom_site_aniso_U_12
Pd1 0.0385(3) 0.0248(2) 0.0358(2) -0.0012(3) -0.00252(18) 0.0030(3)
Cl1 0.0625(8) 0.0333(6) 0.0456(6) -0.0125(5) -0.0099(6) 0.0126(6)
N1 0.040(2) 0.0226(18) 0.037(2) 0.0010(15) -0.0034(17) 0.0006(16)
N2 0.046(3) 0.0210(19) 0.057(2) 0.0037(17) -0.011(2) 0.0006(16)
C1 0.041(3) 0.023(2) 0.043(2) 0.0033(19) -0.002(2) -0.0013(19)
C2 0.060(3) 0.033(3) 0.042(3) -0.006(2) -0.011(2) 0.004(2)
C3 0.074(4) 0.024(2) 0.044(3) -0.001(2) -0.016(3) -0.001(2)
C4 0.040(3) 0.028(2) 0.079(3) 0.007(2) -0.008(3) 0.006(2)
C5 0.041(3) 0.027(3) 0.061(3) 0.003(2) 0.009(2) 0.000(2)
C6 0.052(3) 0.026(2) 0.059(3) 0.004(2) -0.003(3) 0.004(2)
C7 0.058(3) 0.028(3) 0.064(3) 0.000(3) 0.014(3) 0.000(2)
C8 0.068(4) 0.025(2) 0.058(3) 0.000(2) -0.001(3) 0.004(2)
C9 0.073(4) 0.025(3) 0.065(3) -0.002(3) 0.011(3) -0.004(3)
C10 0.067(4) 0.029(3) 0.062(3) -0.003(2) 0.010(3) 0.000(2)
C11 0.074(4) 0.030(3) 0.066(3) 0.001(3) 0.000(3) 0.002(3)
C12 0.082(4) 0.031(3) 0.059(3) 0.002(2) 0.011(3) 0.000(3)
C13 0.077(4) 0.032(3) 0.069(4) 0.000(3) 0.003(3) -0.004(3)
C14 0.100(5) 0.031(3) 0.072(4) 0.003(3) 0.019(3) -0.007(3)
C15 0.168(8) 0.033(4) 0.093(5) 0.006(3) 0.008(5) -0.005(4)

loop_
_atom_type_symbol
_atom_type_description
_atom_type_scat_dispersion_real
_atom_type_scat_dispersion_imag
_atom_type_scat_source
C C 0.0033 0.0016 'International Tables Vol C Tables 4.2.6.8 and 6.1.1.4'
H H 0.0000 0.0000 'International Tables Vol C Tables 4.2.6.8 and 6.1.1.4'
N N 0.0061 0.0033 'International Tables Vol C Tables 4.2.6.8 and 6.1.1.4'
Cl Cl 0.1484 0.1585 'International Tables Vol C Tables 4.2.6.8 and 6.1.1.4'
Pd Pd -0.9988 1.0072 'International Tables Vol C Tables 4.2.6.8 and 6.1.1.4'

loop_
_geom_angle_atom_site_label_1
_geom_angle_atom_site_label_2
_geom_angle_atom_site_label_3
_geom_angle
_geom_angle_site_symmetry_1
_geom_angle_site_symmetry_3
_geom_angle_publ_flag
N1 Pd1 N1 180.00(16) . 3_655 ?
N1 Pd1 Cl1 90.13(10) . 3_655 ?
N1 Pd1 Cl1 89.87(10) 3_655 3_655 ?
N1 Pd1 Cl1 89.87(10) . . ?
N1 Pd1 Cl1 90.13(10) 3_655 . ?
Cl1 Pd1 Cl1 180.00(8) 3_655 . ?
C1 N1 C2 106.2(4) . . ?
C1 N1 Pd1 125.7(3) . . ?
C2 N1 Pd1 128.1(3) . . ?
C1 N2 C3 108.1(4) . . ?
C1 N2 C4 125.0(4) . . ?
C3 N2 C4 126.6(4) . . ?
N1 C1 N2 110.4(4) . . ?
C3 C2 N1 108.4(4) . . ?
C2 C3 N2 107.0(4) . . ?
N2 C4 C5 111.0(4) . . ?
C4 C5 C6 113.7(4) . . ?
C7 C6 C5 112.7(4) . . ?
C6 C7 C8 115.1(4) . . ?
C7 C8 C9 113.1(4) . . ?
C10 C9 C8 114.3(5) . . ?
C9 C10 C11 114.2(5) . . ?
C12 C11 C10 114.7(5) . . ?
C11 C12 C13 115.2(5) . . ?
C14 C13 C12 115.0(5) . . ?
C15 C14 C13 115.1(6) . . ?

loop_
_geom_bond_atom_site_label_1
_geom_bond_atom_site_label_2
_geom_bond_distance
_geom_bond_site_symmetry_2
_geom_bond_publ_flag
Pd1 N1 2.019(3) . ?
Pd1 N1 2.019(3) 3_655 ?
Pd1 Cl1 2.3113(11) 3_655 ?
Pd1 Cl1 2.3113(11) . ?
N1 C1 1.329(5) . ?
N1 C2 1.387(5) . ?
N2 C1 1.334(5) . ?
N2 C3 1.363(6) . ?
N2 C4 1.486(5) . ?
C2 C3 1.351(6) . ?
C4 C5 1.497(6) . ?
C5 C6 1.540(6) . ?
C6 C7 1.511(6) . ?
C7 C8 1.517(7) . ?
C8 C9 1.522(7) . ?
C9 C10 1.508(7) . ?
C10 C11 1.518(7) . ?
C11 C12 1.510(7) . ?
C12 C13 1.515(7) . ?
C13 C14 1.505(7) . ?
C14 C15 1.490(8) . ?
